data_2014073
loop_
_publ_author_name
'Low, John N.'
'Ferguson, George'
'Cobo, Justo'
'Nogueras, Manuel'
'Cruz, Silvia'
'Quiroga, Jairo'
'Glidewell, Christopher'

_publ_section_title
;
 Three hexahydropyridopyrimidine-spiro-cyclohexanetriones:
 supramolecular structures generated by O---H&#x00B7;&#x00B7;&#x00B7;O,
 N---H&#x00B7;&#x00B7;&#x00B7;O, C---H&#x00B7;&#x00B7;&#x00B7;O and
 C---H&#x00B7;&#x00B7;&#x00B7;\p hydrogen bonds, and \p--\p stacking
 interactions
;
_journal_issue 6
_journal_name_full 'Acta Crystallographica Section C'
_journal_page_first o438
_journal_page_last o443
_journal_paper_doi 10.1107/S0108270104009539
_journal_volume 60
_journal_year 2004
_chemical_formula_iupac 'C18 H25 N3 O5'
_chemical_formula_moiety 'C18 H25 N3 O5'
_chemical_formula_sum 'C18 H25 N3 O5'
_chemical_formula_weight 363.41
_chemical_name_systematic
;
8-Ethoxymethyl-4',4'-dimethyl-2-methoxy-3,4,5,6,7,8-
hexahydropyrido[2,3-d]pyrimidine-6-spiro-1'-cyclohexane-2',4,6'-trione
;
_space_group_IT_number 2
_symmetry_cell_setting triclinic
_symmetry_space_group_name_Hall '-P 1'
_symmetry_space_group_name_H-M 'P -1'
_atom_sites_solution_hydrogens geom
_atom_sites_solution_primary direct
_atom_sites_solution_secondary difmap
_cell_angle_alpha 75.662(3)
_cell_angle_beta 85.580(3)
_cell_angle_gamma 66.526(3)
_cell_formula_units_Z 2
_cell_length_a 8.9219(5)
_cell_length_b 9.9806(5)
_cell_length_c 11.3542(7)
_cell_measurement_reflns_used 4082
_cell_measurement_temperature 120(2)
_cell_measurement_theta_max 27.64
_cell_measurement_theta_min 2.93
_cell_volume 898.22(9)
_computing_cell_refinement 'DENZO--SMN (Otwinowski & Minor, 1997)'
_computing_data_collection 'KappaCCD Server Software (Nonius, 1997)'
_computing_data_reduction DENZO--SMN
_computing_molecular_graphics 'PLATON (Spek, 2003)'
_computing_publication_material 'SHELXL97 and PRPKAPPA (Ferguson, 1999)'
_computing_structure_refinement 'SHELXL97 (Sheldrick, 1997)'
_computing_structure_solution 'SHELXS97 (Sheldrick, 1997)'
_diffrn_ambient_temperature 120(2)
_diffrn_measured_fraction_theta_full 0.996
_diffrn_measured_fraction_theta_max 0.976
_diffrn_measurement_device_type 'Nonius KappaCCD'
_diffrn_measurement_method '\f scans, and \w scans with \k offsets'
_diffrn_radiation_monochromator graphite
_diffrn_radiation_source 'rotating anode'
_diffrn_radiation_type 'Mo K\a'
_diffrn_radiation_wavelength 0.71073
_diffrn_reflns_av_R_equivalents 0.0878
_diffrn_reflns_av_sigmaI/netI 0.1210
_diffrn_reflns_limit_h_max 11
_diffrn_reflns_limit_h_min -11
_diffrn_reflns_limit_k_max 12
_diffrn_reflns_limit_k_min -12
_diffrn_reflns_limit_l_max 14
_diffrn_reflns_limit_l_min -14
_diffrn_reflns_number 17797
_diffrn_reflns_theta_full 26.50
_diffrn_reflns_theta_max 27.64
_diffrn_reflns_theta_min 2.93
_diffrn_standards_decay_% negligible
_exptl_absorpt_coefficient_mu 0.099
_exptl_absorpt_correction_T_max 0.990
_exptl_absorpt_correction_T_min 0.967
_exptl_absorpt_correction_type multi-scan
_exptl_absorpt_process_details '(SORTAV; Blessing, 1995, 1997)'
_exptl_crystal_colour colourless
_exptl_crystal_density_diffrn 1.344
_exptl_crystal_density_method 'not measured'
_exptl_crystal_description prism
_exptl_crystal_F_000 388
_exptl_crystal_size_max 0.15
_exptl_crystal_size_mid 0.10
_exptl_crystal_size_min 0.10
_refine_diff_density_max 0.296
_refine_diff_density_min -0.428
_refine_ls_extinction_method none
_refine_ls_goodness_of_fit_ref 0.952
_refine_ls_hydrogen_treatment constr
_refine_ls_matrix_type full
_refine_ls_number_parameters 239
_refine_ls_number_reflns 4082
_refine_ls_number_restraints 0
_refine_ls_restrained_S_all 0.952
_refine_ls_R_factor_all 0.1493
_refine_ls_R_factor_gt 0.0559
_refine_ls_shift/su_max 0.000
_refine_ls_shift/su_mean 0.000
_refine_ls_structure_factor_coef Fsqd
_refine_ls_weighting_details 'w=1/[\s^2^(Fo^2^)+(0.0803P)^2^] where P=(Fo^2^+2Fc^2^)/3'
_refine_ls_weighting_scheme calc
_refine_ls_wR_factor_gt 0.1207
_refine_ls_wR_factor_ref 0.1640
_reflns_number_gt 2026
_reflns_number_total 4082
_reflns_threshold_expression I>2\s(I)
_cod_data_source_file sk1722.cif
_cod_data_source_block III
_cod_depositor_comments
;
The following automatic conversions were performed:

'_exptl_absorpt_correction_type' value 'Multi-scan' changed to
'multi-scan' according to
/home/saulius/struct/CIF-dictionaries/cif_core.dic dictionary named
'cif_core.dic' version 2.4.1 from 2010-06-29.

Automatic conversion script
Id: cif_fix_values 1715 2011-07-08 13:25:40Z adriana 
;
_cod_database_code 2014073
_cod_database_fobs_code 2014073

loop_
_symmetry_equiv_pos_as_xyz
'x, y, z'
'-x, -y, -z'

loop_
_atom_site_label
_atom_site_fract_x
_atom_site_fract_y
_atom_site_fract_z
_atom_site_U_iso_or_equiv
_atom_site_adp_type
_atom_site_calc_flag
_atom_site_refinement_flags
_atom_site_occupancy
_atom_site_disorder_assembly
_atom_site_disorder_group
_atom_site_type_symbol
O2 0.76490(19) 0.29677(18) 0.77260(15) 0.0267(4) Uani d . 1 . . O
O4 0.60281(19) 0.42536(19) 0.37935(16) 0.0307(5) Uani d . 1 . . O
O61 1.0648(2) 0.45522(19) 0.30859(17) 0.0341(5) Uani d . 1 . . O
O65 1.0669(2) 0.1427(2) 0.09973(17) 0.0366(5) Uani d . 1 . . O
O81 1.3916(2) 0.11344(19) 0.57305(17) 0.0333(5) Uani d . 1 . . O
N1 0.9621(2) 0.2004(2) 0.63954(19) 0.0220(5) Uani d . 1 . . N
N3 0.6927(2) 0.3582(2) 0.57622(19) 0.0244(5) Uani d . 1 . . N
N8 1.1529(2) 0.1062(2) 0.49992(18) 0.0219(5) Uani d . 1 . . N
C2 0.8137(3) 0.2829(3) 0.6605(2) 0.0222(6) Uani d . 1 . . C
C4 0.7185(3) 0.3526(3) 0.4551(2) 0.0235(6) Uani d . 1 . . C
C4A 0.8788(3) 0.2631(3) 0.4273(2) 0.0214(6) Uani d . 1 . . C
C5 0.9216(3) 0.2579(3) 0.2974(2) 0.0250(6) Uani d . 1 . . C
C6 1.1047(3) 0.2140(3) 0.2781(2) 0.0226(6) Uani d . 1 . . C
C7 1.1958(3) 0.0750(3) 0.3809(2) 0.0230(6) Uani d . 1 . . C
C8A 0.9942(3) 0.1920(3) 0.5206(2) 0.0211(6) Uani d . 1 . . C
C21 0.8922(3) 0.2250(3) 0.8662(2) 0.0291(7) Uani d . 1 . . C
C61 1.1592(3) 0.3407(3) 0.2821(2) 0.0237(6) Uani d . 1 . . C
C62 1.3327(3) 0.3162(3) 0.2472(2) 0.0272(6) Uani d . 1 . . C
C63 1.3671(3) 0.2836(3) 0.1202(2) 0.0293(7) Uani d . 1 . . C
C64 1.3292(3) 0.1471(3) 0.1194(2) 0.0284(6) Uani d . 1 . . C
C65 1.1581(3) 0.1657(3) 0.1582(2) 0.0252(6) Uani d . 1 . . C
C81 1.2815(3) 0.0402(3) 0.5923(2) 0.0285(6) Uani d . 1 . . C
C82 1.3228(3) 0.2618(3) 0.5964(3) 0.0355(7) Uani d . 1 . . C
C83 1.3285(4) 0.2592(3) 0.7284(3) 0.0424(8) Uani d . 1 . . C
C631 1.5468(3) 0.2495(3) 0.0911(3) 0.0453(8) Uani d . 1 . . C
C632 1.2588(4) 0.4201(3) 0.0250(3) 0.0404(8) Uani d . 1 . . C
H3 0.5981 0.4209 0.5960 0.029 Uiso d R 1 . . H
H5A 0.8609 0.3578 0.2436 0.030 Uiso calc R 1 . . H
H5B 0.8878 0.1841 0.2749 0.030 Uiso calc R 1 . . H
H7A 1.1679 -0.0097 0.3748 0.028 Uiso calc R 1 . . H
H7B 1.3152 0.0444 0.3708 0.028 Uiso calc R 1 . . H
H21A 0.9469 0.1177 0.8677 0.044 Uiso calc R 1 . . H
H21B 0.8440 0.2369 0.9454 0.044 Uiso calc R 1 . . H
H21C 0.9721 0.2716 0.8489 0.044 Uiso calc R 1 . . H
H62A 1.4085 0.2305 0.3077 0.033 Uiso calc R 1 . . H
H62B 1.3524 0.4068 0.2479 0.033 Uiso calc R 1 . . H
H63A 1.5730 0.3339 0.0974 0.068 Uiso calc R 1 . . H
H63B 1.5667 0.2345 0.0083 0.068 Uiso calc R 1 . . H
H63C 1.6158 0.1581 0.1489 0.068 Uiso calc R 1 . . H
H63D 1.1436 0.4423 0.0443 0.061 Uiso calc R 1 . . H
H63E 1.2797 0.3982 -0.0556 0.061 Uiso calc R 1 . . H
H63F 1.2837 0.5071 0.0254 0.061 Uiso calc R 1 . . H
H64A 1.3444 0.1297 0.0364 0.034 Uiso calc R 1 . . H
H64B 1.4080 0.0572 0.1746 0.034 Uiso calc R 1 . . H
H81A 1.2320 0.0457 0.6729 0.034 Uiso calc R 1 . . H
H81B 1.3426 -0.0673 0.5926 0.034 Uiso calc R 1 . . H
H82A 1.2077 0.3126 0.5665 0.043 Uiso calc R 1 . . H
H82B 1.3835 0.3214 0.5502 0.043 Uiso calc R 1 . . H
H83A 1.2747 0.1952 0.7753 0.064 Uiso calc R 1 . . H
H83B 1.2720 0.3616 0.7398 0.064 Uiso calc R 1 . . H
H83C 1.4427 0.2192 0.7564 0.064 Uiso calc R 1 . . H

loop_
_atom_site_aniso_label
_atom_site_aniso_U_11
_atom_site_aniso_U_22
_atom_site_aniso_U_33
_atom_site_aniso_U_12
_atom_site_aniso_U_13
_atom_site_aniso_U_23
O2 0.0216(10) 0.0335(10) 0.0220(11) -0.0078(8) 0.0001(8) -0.0065(8)
O4 0.0180(10) 0.0380(11) 0.0297(12) -0.0032(8) -0.0046(9) -0.0085(9)
O61 0.0357(11) 0.0259(10) 0.0400(13) -0.0113(9) 0.0090(9) -0.0104(9)
O65 0.0359(11) 0.0463(12) 0.0337(12) -0.0188(9) -0.0001(9) -0.0151(10)
O81 0.0216(10) 0.0365(11) 0.0456(13) -0.0103(8) 0.0025(9) -0.0186(9)
N1 0.0173(12) 0.0218(11) 0.0253(13) -0.0057(9) 0.0012(9) -0.0065(9)
N3 0.0137(11) 0.0269(12) 0.0282(14) -0.0018(9) 0.0016(10) -0.0098(10)
N8 0.0150(11) 0.0229(11) 0.0229(13) -0.0025(9) -0.0008(9) -0.0050(9)
C2 0.0215(14) 0.0216(13) 0.0246(16) -0.0100(11) 0.0001(12) -0.0044(11)
C4 0.0199(14) 0.0253(14) 0.0266(17) -0.0097(11) 0.0012(13) -0.0074(12)
C4A 0.0165(13) 0.0222(13) 0.0246(15) -0.0071(11) -0.0002(12) -0.0050(11)
C5 0.0199(14) 0.0251(13) 0.0274(16) -0.0065(11) -0.0035(12) -0.0049(12)
C6 0.0189(13) 0.0256(14) 0.0222(15) -0.0077(11) 0.0007(11) -0.0057(11)
C7 0.0213(14) 0.0209(13) 0.0253(16) -0.0071(11) 0.0022(12) -0.0055(11)
C8A 0.0170(13) 0.0197(13) 0.0274(16) -0.0080(11) 0.0025(12) -0.0061(11)
C21 0.0250(15) 0.0356(15) 0.0249(16) -0.0100(12) -0.0002(12) -0.0070(12)
C61 0.0248(14) 0.0248(14) 0.0183(15) -0.0083(12) 0.0002(12) -0.0017(11)
C62 0.0260(15) 0.0263(14) 0.0292(17) -0.0113(11) 0.0010(12) -0.0050(12)
C63 0.0230(14) 0.0313(15) 0.0307(17) -0.0098(12) 0.0036(13) -0.0044(12)
C64 0.0246(14) 0.0290(14) 0.0275(16) -0.0058(11) 0.0045(12) -0.0092(12)
C65 0.0255(15) 0.0200(14) 0.0278(16) -0.0079(11) 0.0004(13) -0.0031(12)
C81 0.0198(14) 0.0297(15) 0.0327(17) -0.0055(12) -0.0015(12) -0.0083(12)
C82 0.0318(16) 0.0331(16) 0.043(2) -0.0120(13) 0.0025(14) -0.0125(14)
C83 0.0497(19) 0.0384(17) 0.038(2) -0.0149(14) -0.0004(15) -0.0112(14)
C631 0.0318(17) 0.0550(19) 0.049(2) -0.0189(15) 0.0124(15) -0.0130(16)
C632 0.0432(18) 0.0406(17) 0.0318(18) -0.0149(14) 0.0058(14) -0.0030(14)

loop_
_atom_type_symbol
_atom_type_description
_atom_type_scat_dispersion_real
_atom_type_scat_dispersion_imag
_atom_type_scat_source
C C 0.0033 0.0016 'International Tables Vol C Tables 4.2.6.8 and 6.1.1.4'
H H 0.0000 0.0000 'International Tables Vol C Tables 4.2.6.8 and 6.1.1.4'
N N 0.0061 0.0033 'International Tables Vol C Tables 4.2.6.8 and 6.1.1.4'
O O 0.0106 0.0060 'International Tables Vol C Tables 4.2.6.8 and 6.1.1.4'

loop_
_geom_angle_atom_site_label_1
_geom_angle_atom_site_label_2
_geom_angle_atom_site_label_3
_geom_angle
_geom_angle_publ_flag
C2 N1 C8A 115.7(2) no
N1 C2 N3 125.1(2) y
N1 C2 O2 121.8(2) y
N3 C2 O2 113.1(2) y
C2 O2 C21 115.51(18) y
O2 C21 H21A 109.5 no
O2 C21 H21B 109.5 no
H21A C21 H21B 109.5 no
O2 C21 H21C 109.5 no
H21A C21 H21C 109.5 no
H21B C21 H21C 109.5 no
C2 N3 C4 121.5(2) no
C2 N3 H3 119.5 no
C4 N3 H3 118.6 no
O4 C4 N3 119.4(2) no
O4 C4 C4A 124.9(2) no
N3 C4 C4A 115.7(2) no
C8A C4A C4 118.0(2) no
C8A C4A C5 122.1(2) no
C4 C4A C5 119.6(2) no
C4A C5 C6 111.4(2) no
C4A C5 H5A 109.3 no
C6 C5 H5A 109.3 no
C4A C5 H5B 109.3 no
C6 C5 H5B 109.3 no
H5A C5 H5B 108.0 no
C5 C6 C65 112.2(2) no
C5 C6 C61 112.37(19) no
C65 C6 C61 109.2(2) no
C5 C6 C7 107.7(2) no
C65 C6 C7 106.27(18) no
C61 C6 C7 108.9(2) no
O61 C61 C62 122.6(2) no
O61 C61 C6 121.1(2) no
C62 C61 C6 116.2(2) no
C61 C62 C63 111.1(2) no
C61 C62 H62A 109.4 no
C63 C62 H62A 109.4 no
C61 C62 H62B 109.4 no
C63 C62 H62B 109.4 no
H62A C62 H62B 108.0 no
C631 C63 C632 109.6(2) no
C631 C63 C64 109.5(2) no
C632 C63 C64 109.6(2) no
C631 C63 C62 109.8(2) no
C632 C63 C62 109.7(2) no
C64 C63 C62 108.7(2) no
C63 C631 H63A 109.5 no
C63 C631 H63B 109.5 no
H63A C631 H63B 109.5 no
C63 C631 H63C 109.5 no
H63A C631 H63C 109.5 no
H63B C631 H63C 109.5 no
C63 C632 H63D 109.5 no
C63 C632 H63E 109.5 no
H63D C632 H63E 109.5 no
C63 C632 H63F 109.5 no
H63D C632 H63F 109.5 no
H63E C632 H63F 109.5 no
C65 C64 C63 113.06(19) no
C65 C64 H64A 109.0 no
C63 C64 H64A 109.0 no
C65 C64 H64B 109.0 no
C63 C64 H64B 109.0 no
H64A C64 H64B 107.8 no
O65 C65 C64 122.6(2) no
O65 C65 C6 121.0(2) no
C64 C65 C6 116.4(2) no
N8 C7 C6 111.47(18) no
N8 C7 H7A 109.3 no
C6 C7 H7A 109.3 no
N8 C7 H7B 109.3 no
C6 C7 H7B 109.3 no
H7A C7 H7B 108.0 no
C8A N8 C81 123.4(2) no
C8A N8 C7 119.2(2) no
C81 N8 C7 117.39(19) no
O81 C81 N8 112.3(2) no
O81 C81 H81A 109.1 no
N8 C81 H81A 109.1 no
O81 C81 H81B 109.1 no
N8 C81 H81B 109.1 no
H81A C81 H81B 107.9 no
C81 O81 C82 113.65(19) no
O81 C82 C83 112.9(2) no
O81 C82 H82A 109.0 no
C83 C82 H82A 109.0 no
O81 C82 H82B 109.0 no
C83 C82 H82B 109.0 no
H82A C82 H82B 107.8 no
C82 C83 H83A 109.5 no
C82 C83 H83B 109.5 no
H83A C83 H83B 109.5 no
C82 C83 H83C 109.5 no
H83A C83 H83C 109.5 no
H83B C83 H83C 109.5 no
N8 C8A N1 114.8(2) no
N8 C8A C4A 121.2(2) no
N1 C8A C4A 124.0(2) no

loop_
_geom_bond_atom_site_label_1
_geom_bond_atom_site_label_2
_geom_bond_site_symmetry_2
_geom_bond_distance
_geom_bond_publ_flag
N1 C2 . 1.292(3) y
C2 N3 . 1.343(3) y
N3 C4 . 1.388(3) y
C4 C4A . 1.412(3) y
C4A C8A . 1.378(3) y
C8A N1 . 1.375(3) y
C4 O4 . 1.250(3) y
C8A N8 . 1.370(3) y
C7 N8 . 1.451(3) y
C2 O2 . 1.334(3) y
O2 C21 . 1.447(3) y
C61 O61 . 1.213(3) y
C65 O65 . 1.210(3) y
C21 H21A . 0.98 no
C21 H21B . 0.98 no
C21 H21C . 0.98 no
N3 H3 . 0.8798 no
C4A C5 . 1.503(3) no
C5 C6 . 1.527(3) no
C5 H5A . 0.99 no
C5 H5B . 0.99 no
C6 C65 . 1.535(3) no
C6 C61 . 1.535(3) no
C6 C7 . 1.547(3) no
C61 C62 . 1.505(3) no
C62 C63 . 1.538(3) no
C62 H62A . 0.99 no
C62 H62B . 0.99 no
C63 C631 . 1.527(4) no
C63 C632 . 1.530(4) no
C63 C64 . 1.531(3) no
C631 H63A . 0.98 no
C631 H63B . 0.98 no
C631 H63C . 0.98 no
C632 H63D . 0.98 no
C632 H63E . 0.98 no
C632 H63F . 0.98 no
C64 C65 . 1.507(3) no
C64 H64A . 0.99 no
C64 H64B . 0.99 no
C7 H7A . 0.99 no
C7 H7B . 0.99 no
N8 C81 . 1.445(3) no
C81 O81 . 1.417(3) no
C81 H81A . 0.99 no
C81 H81B . 0.99 no
O81 C82 . 1.444(3) no
C82 C83 . 1.497(4) no
C82 H82A . 0.99 no
C82 H82B . 0.99 no
C83 H83A . 0.98 no
C83 H83B . 0.98 no
C83 H83C . 0.98 no

loop_
_geom_hbond_atom_site_label_D
_geom_hbond_atom_site_label_H
_geom_hbond_atom_site_label_A
_geom_hbond_site_symmetry_A
_geom_hbond_distance_DH
_geom_hbond_distance_HA
_geom_hbond_distance_DA
_geom_hbond_angle_DHA
_geom_hbond_publ_flag
N3 H3 O4 2_666 0.88 1.89 2.769(2) 173 y
C7 H7B O81 2_856 0.99 2.49 3.414(3) 155 y
C7 H7A Cg1 2_756 0.99 2.62 3.535(3) 155 y

loop_
_geom_torsion_atom_site_label_1
_geom_torsion_atom_site_label_2
_geom_torsion_atom_site_label_3
_geom_torsion_atom_site_label_4
_geom_torsion
_geom_torsion_publ_flag
C8A N1 C2 O2 177.8(2) no
C8A N1 C2 N3 0.2(3) no
N1 C2 O2 C21 5.5(3) no
N3 C2 O2 C21 -176.61(19) no
N1 C2 N3 C4 0.3(4) no
O2 C2 N3 C4 -177.54(19) no
C2 N3 C4 O4 -179.4(2) no
C2 N3 C4 C4A 0.0(3) no
O4 C4 C4A C8A 178.7(2) no
N3 C4 C4A C8A -0.8(3) no
O4 C4 C4A C5 3.4(4) no
N3 C4 C4A C5 -176.1(2) no
C4 C4A C5 C6 156.1(2) no
C4A C5 C6 C65 164.19(19) no
C4A C5 C6 C61 -72.3(3) no
C4A C5 C6 C7 47.6(3) y
C5 C6 C7 N8 -58.7(2) y
C6 C7 N8 C8A 39.4(3) y
C7 N8 C8A C4A -7.4(3) y
N8 C8A C4A C5 -3.4(4) y
C8A C4A C5 C6 -18.9(3) y
C6 C7 N8 C81 -142.4(2) y
C7 N8 C81 O81 74.4(3) y
C6 C61 C62 C63 55.5(3) y
C61 C62 C63 C64 -56.8(3) y
C62 C63 C64 C65 55.1(3) y
C63 C64 C65 C6 -51.0(3) y
C64 C65 C6 C61 44.1(3) y
C65 C6 C61 C62 -46.8(3) y
N8 C81 O81 C82 71.3(3) y
C81 O81 C82 C83 82.4(3) y
C5 C6 C61 O61 5.9(3) no
C65 C6 C61 O61 131.1(2) no
C7 C6 C61 O61 -113.3(3) no
C5 C6 C61 C62 -172.0(2) no
C7 C6 C61 C62 68.8(3) no
O61 C61 C62 C63 -122.4(3) no
C61 C62 C63 C631 -176.4(2) no
C61 C62 C63 C632 63.1(3) no
C631 C63 C64 C65 174.9(2) no
C632 C63 C64 C65 -64.8(3) no
C63 C64 C65 O65 129.8(3) no
C5 C6 C65 O65 -11.4(3) no
C61 C6 C65 O65 -136.7(2) no
C7 C6 C65 O65 106.0(3) no
C5 C6 C65 C64 169.3(2) no
C7 C6 C65 C64 -73.3(3) no
C65 C6 C7 N8 -179.07(19) no
C61 C6 C7 N8 63.4(2) no
C8A N8 C81 O81 -107.4(2) no
C81 N8 C8A N1 -5.5(3) no
C7 N8 C8A N1 172.63(19) no
C81 N8 C8A C4A 174.4(2) no
C2 N1 C8A N8 178.88(19) no
C2 N1 C8A C4A -1.1(3) no
C4 C4A C8A N8 -178.56(19) no
C4 C4A C8A N1 1.4(4) no
C5 C4A C8A N1 176.5(2) no

loop_
_cod_related_entry_id
_cod_related_entry_database
_cod_related_entry_code
1 ChemSpider 21134204
